data_7112883
loop_
_publ_author_name
'Braga, Dario'
'Grepioni, Fabrizia'
'Maini, Lucia'
'Prosperi, Susanna'
'Gobetto, Roberto'
'Chierotti, Michele R.'

_publ_section_title
;
 From unexpected reactions to a new family of ionic co-crystals: the case
 of barbituric acid with alkali bromides and caesium iodide.
;
_journal_issue 41
_journal_name_full 'Chemical communications (Cambridge, England)'
_journal_page_first 7715
_journal_page_last 7717
_journal_paper_doi 10.1039/c0cc02701d
_journal_volume 46
_journal_year 2010
_chemical_formula_sum 'C4 H8 Br K N2 O5'
_chemical_formula_weight 283.13
_chemical_name_systematic
;
?
;
_space_group_IT_number 62
_symmetry_cell_setting orthorhombic
_symmetry_space_group_name_Hall '-P 2ac 2n'
_symmetry_space_group_name_H-M 'P n m a'
_atom_sites_solution_hydrogens geom
_atom_sites_solution_primary direct
_atom_sites_solution_secondary difmap
_audit_creation_method SHELXL-97
_cell_angle_alpha 90.00
_cell_angle_beta 90.00
_cell_angle_gamma 90.00
_cell_formula_units_Z 4
_cell_length_a 7.1114(3)
_cell_length_b 8.1724(3)
_cell_length_c 16.9065(7)
_cell_measurement_reflns_used 1602
_cell_measurement_temperature 293(2)
_cell_measurement_theta_max 29.1011
_cell_measurement_theta_min 2.4048
_cell_volume 982.56(7)
_computing_cell_refinement
;
CrysAlisPro, Oxford Diffraction Ltd.,
Version 1.171.33.34d (release 27-02-2009 CrysAlis171 .NET)
(compiled Feb 27 2009,15:38:38)
;
_computing_data_collection
;
CrysAlisPro, Oxford Diffraction Ltd.,
Version 1.171.33.34d (release 27-02-2009 CrysAlis171 .NET)
(compiled Feb 27 2009,15:38:38)
;
_computing_data_reduction
;
CrysAlisPro, Oxford Diffraction Ltd.,
Version 1.171.33.34d (release 27-02-2009 CrysAlis171 .NET)
(compiled Feb 27 2009,15:38:38)
;
_computing_structure_refinement 'SHELXL-97 (Sheldrick, 2008)'
_computing_structure_solution 'SHELXS-97 (Sheldrick, 2008)'
_diffrn_ambient_temperature 293(2)
_diffrn_detector_area_resol_mean 16.1340
_diffrn_measured_fraction_theta_full 1.000
_diffrn_measured_fraction_theta_max 0.871
_diffrn_measurement_device_type 'Goniometer KM4/Xcalibur, detector: Sapphire3'
_diffrn_measurement_method '\w scans'
_diffrn_radiation_monochromator graphite
_diffrn_radiation_source 'fine-focus sealed tube'
_diffrn_radiation_type MoK\a
_diffrn_radiation_wavelength 0.71073
_diffrn_reflns_av_R_equivalents 0.0244
_diffrn_reflns_av_sigmaI/netI 0.0379
_diffrn_reflns_limit_h_max 9
_diffrn_reflns_limit_h_min -8
_diffrn_reflns_limit_k_max 11
_diffrn_reflns_limit_k_min -9
_diffrn_reflns_limit_l_max 20
_diffrn_reflns_limit_l_min -22
_diffrn_reflns_number 3134
_diffrn_reflns_theta_full 25.00
_diffrn_reflns_theta_max 29.15
_diffrn_reflns_theta_min 2.41
_exptl_absorpt_coefficient_mu 4.601
_exptl_absorpt_correction_T_max 1.00000
_exptl_absorpt_correction_T_min 0.62739
_exptl_absorpt_correction_type multi-scan
_exptl_absorpt_process_details
;
CrysAlisPro, Oxford Diffraction Ltd.,
Version 1.171.33.34d (release 27-02-2009 CrysAlis171 .NET)
(compiled Feb 27 2009,15:38:38)
Empirical absorption correction using spherical harmonics,
implemented in SCALE3 ABSPACK scaling algorithm.
;
_exptl_crystal_colour colourless
_exptl_crystal_density_diffrn 1.914
_exptl_crystal_density_method 'not measured'
_exptl_crystal_description Prism
_exptl_crystal_F_000 560
_exptl_crystal_size_max 0.2
_exptl_crystal_size_mid 0.18
_exptl_crystal_size_min 0.16
_refine_diff_density_max 0.368
_refine_diff_density_min -0.348
_refine_diff_density_rms 0.066
_refine_ls_extinction_coef 0.0020(6)
_refine_ls_extinction_expression Fc^*^=kFc[1+0.001xFc^2^\l^3^/sin(2\q)]^-1/4^
_refine_ls_extinction_method SHELXL
_refine_ls_goodness_of_fit_ref 0.910
_refine_ls_hydrogen_treatment mixed
_refine_ls_matrix_type full
_refine_ls_number_parameters 80
_refine_ls_number_reflns 1233
_refine_ls_number_restraints 0
_refine_ls_restrained_S_all 0.910
_refine_ls_R_factor_all 0.0388
_refine_ls_R_factor_gt 0.0247
_refine_ls_shift/su_max 0.000
_refine_ls_shift/su_mean 0.000
_refine_ls_structure_factor_coef Fsqd
_refine_ls_weighting_details 'calc w=1/[\s^2^(Fo^2^)+(0.0259P)^2^+0.0000P] where P=(Fo^2^+2Fc^2^)/3'
_refine_ls_weighting_scheme calc
_refine_ls_wR_factor_gt 0.0490
_refine_ls_wR_factor_ref 0.0505
_reflns_number_gt 931
_reflns_number_total 1233
_reflns_threshold_expression >2\s(I)
_cod_data_source_file c0cc02701d.txt
_cod_data_source_block pnma_centro
_cod_depositor_comments
;
The following automatic conversions were performed:

'_symmetry_cell_setting' tag value 'Orthorombic' was replaced with
'orthorhombic' value as specified in the replacement file
'/home/robertas/cod-tools/perl-scripts/inputs/replacement_values.lst'.

Automatic conversion script
Id: cif_fix_values 3143 2015-03-26 13:38:13Z robertas 
;
_cod_original_sg_symbol_H-M Pnma
_cod_database_code 7112883

loop_
_symmetry_equiv_pos_as_xyz
'x, y, z'
'-x+1/2, -y, z+1/2'
'x+1/2, -y+1/2, -z+1/2'
'-x, y+1/2, -z'
'-x, -y, -z'
'x-1/2, y, -z-1/2'
'-x-1/2, y-1/2, z-1/2'
'x, -y-1/2, z'

loop_
_atom_site_label
_atom_site_type_symbol
_atom_site_fract_x
_atom_site_fract_y
_atom_site_fract_z
_atom_site_U_iso_or_equiv
_atom_site_adp_type
_atom_site_occupancy
_atom_site_symmetry_multiplicity
_atom_site_calc_flag
_atom_site_refinement_flags
H200 H 0.337(3) 0.475(3) 0.4371(13) 0.039(7) Uiso 1 1 d .
H100 H 0.331(4) 0.452(3) 0.7900(16) 0.056(10) Uiso 1 1 d .
H101 H 0.432(5) 0.469(4) 0.734(2) 0.072(13) Uiso 1 1 d .
C2 C 0.3514(4) 0.2500 0.4241(2) 0.0301(7) Uani 1 2 d S
C4 C 0.2023(3) 0.4056(3) 0.53218(14) 0.0317(5) Uani 1 1 d .
C5 C 0.1276(4) 0.2500 0.56594(19) 0.0348(8) Uani 1 2 d S
H5A H -0.0079 0.2500 0.5594 0.042 Uiso 1 2 calc SR
H5B H 0.1530 0.2500 0.6223 0.042 Uiso 1 2 calc SR
N2 N 0.2992(3) 0.3924(2) 0.46277(11) 0.0320(5) Uani 1 1 d .
O1 O 0.3913(3) 0.5192(2) 0.76570(13) 0.0467(5) Uani 1 1 d .
O2 O 0.4353(3) 0.2500 0.36261(13) 0.0455(6) Uani 1 2 d S
O4 O 0.1747(3) 0.53795(19) 0.56212(10) 0.0506(5) Uani 1 1 d .
Br1 Br 0.39653(4) 0.7500 0.36368(2) 0.03472(13) Uani 1 2 d S
K1 K 0.16740(10) 0.7500 0.68770(4) 0.03510(19) Uani 1 2 d S

loop_
_atom_site_aniso_label
_atom_site_aniso_U_11
_atom_site_aniso_U_22
_atom_site_aniso_U_33
_atom_site_aniso_U_23
_atom_site_aniso_U_13
_atom_site_aniso_U_12
C2 0.0282(18) 0.0297(16) 0.0325(18) 0.000 -0.0003(15) 0.000
C4 0.0307(13) 0.0318(12) 0.0326(13) -0.0020(10) -0.0016(11) 0.0032(10)
C5 0.0298(18) 0.0417(18) 0.0331(18) 0.000 0.0068(16) 0.000
N2 0.0426(12) 0.0216(9) 0.0319(11) 0.0041(9) 0.0042(10) -0.0023(9)
O1 0.0492(12) 0.0410(10) 0.0500(12) 0.0017(10) 0.0116(11) -0.0031(10)
O2 0.0538(15) 0.0507(14) 0.0320(13) 0.000 0.0171(13) 0.000
O4 0.0701(12) 0.0323(9) 0.0494(11) -0.0152(8) 0.0043(10) 0.0067(8)
Br1 0.0382(2) 0.02460(17) 0.0413(2) 0.000 0.00026(18) 0.000
K1 0.0414(4) 0.0310(4) 0.0330(4) 0.000 -0.0008(4) 0.000

loop_
_atom_type_symbol
_atom_type_description
_atom_type_scat_dispersion_real
_atom_type_scat_dispersion_imag
_atom_type_scat_source
C C 0.0033 0.0016 'International Tables Vol C Tables 4.2.6.8 and 6.1.1.4'
H H 0.0000 0.0000 'International Tables Vol C Tables 4.2.6.8 and 6.1.1.4'
Br Br -0.2901 2.4595 'International Tables Vol C Tables 4.2.6.8 and 6.1.1.4'
K K 0.2009 0.2494 'International Tables Vol C Tables 4.2.6.8 and 6.1.1.4'
N N 0.0061 0.0033 'International Tables Vol C Tables 4.2.6.8 and 6.1.1.4'
O O 0.0106 0.0060 'International Tables Vol C Tables 4.2.6.8 and 6.1.1.4'

loop_
_geom_angle_atom_site_label_1
_geom_angle_atom_site_label_2
_geom_angle_atom_site_label_3
_geom_angle
_geom_angle_site_symmetry_1
_geom_angle_site_symmetry_3
O2 C2 N2 122.86(14) . .
O2 C2 N2 122.86(14) . 8_565
N2 C2 N2 114.3(3) . 8_565
O4 C4 N2 120.8(2) . .
O4 C4 C5 123.0(2) . .
N2 C4 C5 116.17(19) . .
C4 C5 C4 117.0(3) . 8_565
C4 C5 H5A 108.1 . .
C4 C5 H5A 108.1 8_565 .
C4 C5 H5B 108.1 . .
C4 C5 H5B 108.1 8_565 .
H5A C5 H5B 107.3 . .
C4 N2 C2 127.4(2) . .
C4 N2 H200 122.6(16) . .
C2 N2 H200 110.0(16) . .
K1 O1 K1 94.40(6) . 6_657
K1 O1 H100 113.2(19) . .
K1 O1 H100 132.7(19) 6_657 .
K1 O1 H101 105(3) . .
K1 O1 H101 108(3) 6_657 .
H100 O1 H101 101(3) . .
C2 O2 K1 136.6(2) . 5_666
C2 O2 K1 136.3(2) . 2_564
K1 O2 K1 87.11(6) 5_666 2_564
C4 O4 K1 153.14(15) . .
O4 K1 O4 78.42(7) . 8_575
O4 K1 O1 141.29(7) . 8_575
O4 K1 O1 85.88(6) 8_575 8_575
O4 K1 O1 85.88(6) . .
O4 K1 O1 141.29(7) 8_575 .
O1 K1 O1 84.75(8) 8_575 .
O4 K1 O1 78.92(6) . 6_557
O4 K1 O1 130.47(7) 8_575 6_557
O1 K1 O1 135.37(4) 8_575 6_557
O1 K1 O1 79.32(5) . 6_557
O4 K1 O1 130.47(7) . 3_466
O4 K1 O1 78.92(6) 8_575 3_466
O1 K1 O1 79.32(5) 8_575 3_466
O1 K1 O1 135.37(4) . 3_466
O1 K1 O1 83.43(8) 6_557 3_466
O4 K1 O2 76.03(6) . 5_666
O4 K1 O2 76.03(6) 8_575 5_666
O1 K1 O2 65.86(6) 8_575 5_666
O1 K1 O2 65.86(6) . 5_666
O1 K1 O2 138.03(4) 6_557 5_666
O1 K1 O2 138.03(4) 3_466 5_666
O4 K1 O2 139.16(4) . 2_565
O4 K1 O2 139.16(4) 8_575 2_565
O1 K1 O2 71.27(6) 8_575 2_565
O1 K1 O2 71.27(6) . 2_565
O1 K1 O2 64.16(5) 6_557 2_565
O1 K1 O2 64.16(5) 3_466 2_565
O2 K1 O2 120.62(7) 5_666 2_565
O4 K1 K1 112.24(4) . 6_657
O4 K1 K1 112.24(4) 8_575 6_657
O1 K1 K1 43.14(4) 8_575 6_657
O1 K1 K1 43.14(4) . 6_657
O1 K1 K1 117.03(5) 6_557 6_657
O1 K1 K1 117.02(5) 3_466 6_657
O2 K1 K1 47.40(4) 5_666 6_657
O2 K1 K1 73.22(5) 2_565 6_657
O4 K1 K1 114.27(4) . 6_557
O4 K1 K1 114.27(4) 8_575 6_557
O1 K1 K1 104.44(5) 8_575 6_557
O1 K1 K1 104.44(5) . 6_557
O1 K1 K1 42.46(4) 6_557 6_557
O1 K1 K1 42.46(4) 3_466 6_557
O2 K1 K1 166.11(6) 5_666 6_557
O2 K1 K1 45.49(5) 2_565 6_557
K1 K1 K1 118.71(3) 6_657 6_557
O4 K1 H101 73.4(6) . .
O4 K1 H101 131.3(6) 8_575 .
O1 K1 H101 92.0(6) 8_575 .
O1 K1 H101 13.2(6) . .
O1 K1 H101 81.6(6) 6_557 .
O1 K1 H101 148.2(6) 3_466 .
O2 K1 H101 59.2(6) 5_666 .
O2 K1 H101 84.1(6) 2_565 .
K1 K1 H101 48.9(6) 6_657 .
K1 K1 H101 113.3(6) 6_557 .

loop_
_geom_bond_atom_site_label_1
_geom_bond_atom_site_label_2
_geom_bond_distance
_geom_bond_site_symmetry_2
C2 O2 1.198(4) .
C2 N2 1.385(2) .
C2 N2 1.385(2) 8_565
C4 O4 1.210(2) .
C4 N2 1.365(3) .
C4 C5 1.492(3) .
C5 C4 1.492(3) 8_565
C5 H5A 0.9700 .
C5 H5B 0.9700 .
N2 H200 0.84(2) .
O1 K1 2.798(2) .
O1 K1 2.834(2) 6_657
O1 H100 0.81(3) .
O1 H101 0.73(3) .
O2 K1 2.951(2) 5_666
O2 K1 3.046(2) 2_564
O4 K1 2.7411(17) .
K1 O4 2.7411(17) 8_575
K1 O1 2.798(2) 8_575
K1 O1 2.834(2) 6_557
K1 O1 2.834(2) 3_466
K1 O2 2.951(2) 5_666
K1 O2 3.046(2) 2_565
K1 K1 4.1328(8) 6_657
K1 K1 4.1328(8) 6_557
K1 H101 3.07(3) .
